data_4345797
loop_
_publ_author_name
'Hu, Lei'
'Lin, Xiao-Ming'
'Mo, Jun-Ting'
'Lin, Jia'
'Gan, Han-Lin'
'Yang, Xiao-Ling'
'Cai, Yue-Peng'

_publ_section_title
;
 Lead-Based Metal-Organic Framework with Stable Lithium Anodic
 Performance.
;
_journal_issue 8
_journal_name_full 'Inorganic chemistry'
_journal_page_first 4289
_journal_page_last 4295
_journal_paper_doi 10.1021/acs.inorgchem.6b02663
_journal_volume 56
_journal_year 2017
_chemical_formula_moiety 'C24 H16 N2 O6 Pb'
_chemical_formula_sum 'C24 H16 N2 O6 Pb'
_chemical_formula_weight 635.58
_space_group_crystal_system monoclinic
_space_group_IT_number 15
_space_group_name_Hall '-C 2yc'
_space_group_name_H-M_alt 'C 1 2/c 1'
_symmetry_space_group_name_Hall '-C 2yc'
_symmetry_space_group_name_H-M 'C 1 2/c 1'
_atom_sites_solution_hydrogens geom
_audit_creation_method SHELXL-2016/6
_cell_angle_alpha 90
_cell_angle_beta 97.172(6)
_cell_angle_gamma 90
_cell_formula_units_Z 4
_cell_length_a 19.1289(13)
_cell_length_b 21.8101(15)
_cell_length_c 7.6470(3)
_cell_measurement_reflns_used 3986
_cell_measurement_temperature 150(2)
_cell_measurement_theta_max 25.99
_cell_measurement_theta_min 3.08
_cell_volume 3165.4(3)
_computing_cell_refinement 'Bruker SAINT'
_computing_data_collection 'Bruker APEX2'
_computing_data_reduction 'Bruker SAINT'
_computing_molecular_graphics 'Bruker SHELXTL'
_computing_publication_material 'Bruker SHELXTL'
_computing_structure_refinement 'SHELXL-2016/6 (Sheldrick, 2016)'
_diffrn_ambient_temperature 150(2)
_diffrn_measured_fraction_theta_full 0.999
_diffrn_measured_fraction_theta_max 0.999
_diffrn_measurement_device_type 'Bruker APEX-II CCD'
_diffrn_measurement_method '\f and \w scans'
_diffrn_radiation_type MoK\a
_diffrn_radiation_wavelength 0.71073
_diffrn_reflns_av_R_equivalents 0.0536
_diffrn_reflns_av_unetI/netI 0.0536
_diffrn_reflns_Laue_measured_fraction_full 0.999
_diffrn_reflns_Laue_measured_fraction_max 0.999
_diffrn_reflns_limit_h_max 22
_diffrn_reflns_limit_h_min -22
_diffrn_reflns_limit_k_max 24
_diffrn_reflns_limit_k_min -26
_diffrn_reflns_limit_l_max 7
_diffrn_reflns_limit_l_min -9
_diffrn_reflns_number 8204
_diffrn_reflns_point_group_measured_fraction_full 0.999
_diffrn_reflns_point_group_measured_fraction_max 0.999
_diffrn_reflns_theta_full 25.099
_diffrn_reflns_theta_max 25.099
_diffrn_reflns_theta_min 2.845
_exptl_absorpt_coefficient_mu 5.360
_exptl_absorpt_correction_T_max 1.0000
_exptl_absorpt_correction_T_min 0.5612
_exptl_absorpt_correction_type multi-scan
_exptl_crystal_colour colorless
_exptl_crystal_density_diffrn 1.334
_exptl_crystal_description rod-like
_exptl_crystal_F_000 1216
_exptl_crystal_size_max 0.2
_exptl_crystal_size_mid 0.1
_exptl_crystal_size_min 0.1
_refine_diff_density_max 0.964
_refine_diff_density_min -0.807
_refine_diff_density_rms 0.120
_refine_ls_extinction_method none
_refine_ls_goodness_of_fit_ref 1.032
_refine_ls_hydrogen_treatment constr
_refine_ls_matrix_type full
_refine_ls_number_parameters 150
_refine_ls_number_reflns 2820
_refine_ls_number_restraints 0
_refine_ls_restrained_S_all 1.032
_refine_ls_R_factor_all 0.0296
_refine_ls_R_factor_gt 0.0268
_refine_ls_shift/su_max 0.001
_refine_ls_shift/su_mean 0.000
_refine_ls_structure_factor_coef Fsqd
_refine_ls_weighting_details 'w=1/[\s^2^(Fo^2^)+(0.0259P)^2^] where P=(Fo^2^+2Fc^2^)/3'
_refine_ls_weighting_scheme calc
_refine_ls_wR_factor_gt 0.0587
_refine_ls_wR_factor_ref 0.0605
_reflns_Friedel_coverage 0.000
_reflns_number_gt 2607
_reflns_number_total 2820
_reflns_threshold_expression 'I > 2\s(I)'
_cod_data_source_file ic6b02663_si_002.cif
_cod_data_source_block 1
_cod_database_code 4345797
_shelx_shelxl_version_number 2016/6
_shelx_space_group_comment
;
The symmetry employed for this shelxl refinement is uniquely defined
by the following loop, which should always be used as a source of
symmetry information in preference to the above space-group names.
They are only intended as comments.
;
_platon_squeeze_void_probe_radius 1.20

loop_
_space_group_symop_operation_xyz
'x, y, z'
'-x, y, -z+1/2'
'x+1/2, y+1/2, z'
'-x+1/2, y+1/2, -z+1/2'
'-x, -y, -z'
'x, -y, z-1/2'
'-x+1/2, -y+1/2, -z'
'x+1/2, -y+1/2, z-1/2'

loop_
_atom_site_label
_atom_site_type_symbol
_atom_site_fract_x
_atom_site_fract_y
_atom_site_fract_z
_atom_site_U_iso_or_equiv
_atom_site_adp_type
_atom_site_occupancy
_atom_site_site_symmetry_order
_atom_site_calc_flag
_atom_site_refinement_flags_posn
_atom_site_refinement_flags_adp
_atom_site_refinement_flags_occupancy
Pb1 Pb 0.000000 0.45442(2) 0.250000 0.02147(9) Uani 1 2 d S T P
O1 O 0.07512(17) 0.36720(14) 0.3163(3) 0.0379(7) Uani 1 1 d . . .
O2 O 0.15453(19) 0.44168(15) 0.3078(4) 0.0434(8) Uani 1 1 d . . .
O3 O 0.47195(16) 0.06359(13) 0.0531(3) 0.0305(7) Uani 1 1 d . . .
N1 N 0.43054(19) 0.10776(15) 0.1016(4) 0.0277(8) Uani 1 1 d . . .
C1 C 0.1377(3) 0.3854(2) 0.3104(5) 0.0366(11) Uani 1 1 d . . .
C2 C 0.1931(2) 0.3373(2) 0.2975(5) 0.0315(10) Uani 1 1 d . . .
C3 C 0.1740(2) 0.2759(2) 0.2936(5) 0.0350(11) Uani 1 1 d . . .
H3A H 0.127453 0.264278 0.310587 0.042 Uiso 1 1 calc R U .
C4 C 0.2230(2) 0.2317(2) 0.2649(5) 0.0344(10) Uani 1 1 d . . .
H4A H 0.209409 0.189749 0.261546 0.041 Uiso 1 1 calc R U .
C5 C 0.2915(2) 0.2468(2) 0.2410(5) 0.0320(10) Uani 1 1 d . . .
C6 C 0.3101(3) 0.3084(2) 0.2541(6) 0.0437(12) Uani 1 1 d . . .
H6A H 0.357462 0.319779 0.244817 0.052 Uiso 1 1 calc R U .
C7 C 0.2620(3) 0.3534(2) 0.2802(6) 0.0441(12) Uani 1 1 d . . .
H7A H 0.275859 0.395243 0.286222 0.053 Uiso 1 1 calc R U .
C8 C 0.3420(2) 0.19869(19) 0.1997(5) 0.0286(10) Uani 1 1 d . . .
C9 C 0.3299(2) 0.1369(2) 0.2301(6) 0.0373(11) Uani 1 1 d . . .
H9A H 0.290518 0.125288 0.286772 0.045 Uiso 1 1 calc R U .
C10 C 0.3737(2) 0.0928(2) 0.1798(6) 0.0349(10) Uani 1 1 d . . .
H10A H 0.363952 0.050836 0.200243 0.042 Uiso 1 1 calc R U .
C11 C 0.4461(2) 0.16731(19) 0.0762(5) 0.0301(10) Uani 1 1 d . . .
H11A H 0.487398 0.177816 0.025685 0.036 Uiso 1 1 calc R U .
C12 C 0.4020(2) 0.2129(2) 0.1235(5) 0.0316(10) Uani 1 1 d . . .
H12A H 0.412995 0.254548 0.103481 0.038 Uiso 1 1 calc R U .

loop_
_atom_site_aniso_label
_atom_site_aniso_U_11
_atom_site_aniso_U_22
_atom_site_aniso_U_33
_atom_site_aniso_U_23
_atom_site_aniso_U_13
_atom_site_aniso_U_12
Pb1 0.02511(15) 0.02023(14) 0.01850(12) 0.000 0.00043(9) 0.000
O1 0.043(2) 0.0391(19) 0.0324(14) 0.0080(14) 0.0073(15) 0.0138(16)
O2 0.049(2) 0.0306(19) 0.0468(19) -0.0013(15) -0.0081(17) 0.0151(16)
O3 0.0386(18) 0.0300(16) 0.0234(13) 0.0020(13) 0.0055(13) 0.0170(15)
N1 0.038(2) 0.026(2) 0.0180(14) 0.0029(14) 0.0003(15) 0.0102(16)
C1 0.054(3) 0.036(3) 0.0173(18) -0.0013(19) -0.005(2) 0.019(2)
C2 0.039(3) 0.033(3) 0.0189(18) -0.0024(18) -0.0100(19) 0.016(2)
C3 0.036(3) 0.034(3) 0.033(2) -0.002(2) -0.001(2) 0.007(2)
C4 0.041(3) 0.026(2) 0.034(2) 0.001(2) -0.001(2) 0.008(2)
C5 0.039(3) 0.030(2) 0.0242(19) 0.0034(18) -0.0060(19) 0.011(2)
C6 0.037(3) 0.032(3) 0.063(3) 0.000(2) 0.008(2) 0.000(2)
C7 0.047(3) 0.026(3) 0.059(3) -0.007(2) 0.004(3) 0.007(2)
C8 0.033(3) 0.028(2) 0.0217(18) -0.0024(18) -0.0059(18) 0.0074(19)
C9 0.033(3) 0.034(3) 0.045(2) 0.004(2) 0.006(2) 0.010(2)
C10 0.034(3) 0.025(2) 0.045(2) 0.010(2) 0.003(2) 0.005(2)
C11 0.035(3) 0.030(2) 0.0242(18) -0.0015(18) -0.0002(18) -0.002(2)
C12 0.039(3) 0.026(2) 0.0267(19) -0.0057(18) -0.008(2) 0.006(2)

loop_
_atom_type_symbol
_atom_type_description
_atom_type_scat_dispersion_real
_atom_type_scat_dispersion_imag
_atom_type_scat_source
C C 0.0033 0.0016 'International Tables Vol C Tables 4.2.6.8 and 6.1.1.4'
H H 0.0000 0.0000 'International Tables Vol C Tables 4.2.6.8 and 6.1.1.4'
N N 0.0061 0.0033 'International Tables Vol C Tables 4.2.6.8 and 6.1.1.4'
O O 0.0106 0.0060 'International Tables Vol C Tables 4.2.6.8 and 6.1.1.4'
Pb Pb -3.3944 10.1111 'International Tables Vol C Tables 4.2.6.8 and 6.1.1.4'

loop_
_geom_angle_atom_site_label_1
_geom_angle_atom_site_label_2
_geom_angle_atom_site_label_3
_geom_angle
_geom_angle_site_symmetry_1
_geom_angle_site_symmetry_3
O1 Pb1 O1 75.12(16) . 2
O1 Pb1 O3 82.98(9) . 7
O1 Pb1 O3 82.56(10) 2 7
O1 Pb1 O3 82.56(10) . 8_456
O1 Pb1 O3 82.98(9) 2 8_456
O3 Pb1 O3 161.73(13) 7 8_456
C1 O1 Pb1 106.7(3) . .
N1 O3 Pb1 125.7(2) . 7
C10 N1 O3 119.4(3) . .
C10 N1 C11 120.2(3) . .
O3 N1 C11 120.4(3) . .
O1 C1 O2 123.1(4) . .
O1 C1 C2 117.4(4) . .
O2 C1 C2 119.4(5) . .
C3 C2 C1 119.3(4) . .
C3 C2 C7 119.6(4) . .
C1 C2 C7 121.0(4) . .
C4 C3 C2 119.7(4) . .
C4 C3 H3A 120.2 . .
C2 C3 H3A 120.2 . .
C3 C4 C5 121.7(4) . .
C3 C4 H4A 119.1 . .
C5 C4 H4A 119.1 . .
C4 C5 C6 117.4(4) . .
C4 C5 C8 120.6(4) . .
C6 C5 C8 122.0(4) . .
C7 C6 C5 121.9(5) . .
C7 C6 H6A 119.0 . .
C5 C6 H6A 119.0 . .
C6 C7 C2 119.6(4) . .
C6 C7 H7A 120.2 . .
C2 C7 H7A 120.2 . .
C9 C8 C12 116.7(4) . .
C9 C8 C5 121.5(4) . .
C12 C8 C5 121.8(4) . .
C8 C9 C10 121.1(4) . .
C8 C9 H9A 119.4 . .
C10 C9 H9A 119.4 . .
N1 C10 C9 120.9(4) . .
N1 C10 H10A 119.6 . .
C9 C10 H10A 119.6 . .
N1 C11 C12 120.1(4) . .
N1 C11 H11A 120.0 . .
C12 C11 H11A 120.0 . .
C8 C12 C11 121.0(4) . .
C8 C12 H12A 119.5 . .
C11 C12 H12A 119.5 . .

loop_
_geom_bond_atom_site_label_1
_geom_bond_atom_site_label_2
_geom_bond_distance
_geom_bond_site_symmetry_2
Pb1 O1 2.400(3) .
Pb1 O1 2.400(3) 2
Pb1 O3 2.475(2) 7
Pb1 O3 2.475(2) 8_456
O1 C1 1.267(6) .
O2 C1 1.270(6) .
O3 N1 1.329(4) .
N1 C10 1.345(5) .
N1 C11 1.352(5) .
C1 C2 1.504(6) .
C2 C3 1.388(6) .
C2 C7 1.385(6) .
C3 C4 1.381(6) .
C3 H3A 0.9500 .
C4 C5 1.385(6) .
C4 H4A 0.9500 .
C5 C6 1.390(6) .
C5 C8 1.488(6) .
C6 C7 1.378(6) .
C6 H6A 0.9500 .
C7 H7A 0.9500 .
C8 C9 1.392(6) .
C8 C12 1.385(6) .
C9 C10 1.362(6) .
C9 H9A 0.9500 .
C10 H10A 0.9500 .
C11 C12 1.380(6) .
C11 H11A 0.9500 .
C12 H12A 0.9500 .

loop_
_geom_torsion_atom_site_label_1
_geom_torsion_atom_site_label_2
_geom_torsion_atom_site_label_3
_geom_torsion_atom_site_label_4
_geom_torsion
_geom_torsion_site_symmetry_1
Pb1 O3 N1 C10 121.8(3) 7
Pb1 O3 N1 C11 -59.5(4) 7
Pb1 O1 C1 O2 13.5(5) .
Pb1 O1 C1 C2 -163.6(3) .
O1 C1 C2 C3 -0.4(5) .
O2 C1 C2 C3 -177.6(4) .
O1 C1 C2 C7 176.2(4) .
O2 C1 C2 C7 -1.0(6) .
C1 C2 C3 C4 173.9(3) .
C7 C2 C3 C4 -2.8(6) .
C2 C3 C4 C5 0.5(6) .
C3 C4 C5 C6 2.6(6) .
C3 C4 C5 C8 -176.3(4) .
C4 C5 C6 C7 -3.5(7) .
C8 C5 C6 C7 175.4(4) .
C5 C6 C7 C2 1.3(7) .
C3 C2 C7 C6 1.9(7) .
C1 C2 C7 C6 -174.7(4) .
C4 C5 C8 C9 -17.6(6) .
C6 C5 C8 C9 163.5(4) .
C4 C5 C8 C12 160.0(4) .
C6 C5 C8 C12 -18.9(6) .
C12 C8 C9 C10 -2.7(6) .
C5 C8 C9 C10 175.0(4) .
O3 N1 C10 C9 -179.6(4) .
C11 N1 C10 C9 1.8(6) .
C8 C9 C10 N1 1.0(7) .
C10 N1 C11 C12 -2.8(6) .
O3 N1 C11 C12 178.6(3) .
C9 C8 C12 C11 1.7(6) .
C5 C8 C12 C11 -176.0(4) .
N1 C11 C12 C8 0.9(6) .

loop_
_platon_squeeze_void_nr
_platon_squeeze_void_average_x
_platon_squeeze_void_average_y
_platon_squeeze_void_average_z
_platon_squeeze_void_volume
_platon_squeeze_void_count_electrons
_platon_squeeze_void_content
1 0.000 0.000 -0.036 626 190 ' '
2 0.500 0.500 0.029 626 190 ' '
